data_7248718
loop_
_publ_author_name
'Shaikh, Samir R.'
'Gawade, Rupesh L.'
'Dabke, Niteen B.'
'Dash, Soumya R.'
'Vanka, Kumar'
'Gonnade, Rajesh G.'

_publ_section_title
;
 Crystal engineering for intramolecular \p--\p stacking: effect of
 substitution of electron-donating and electron-withdrawing groups on the
 molecular geometry in conformationally flexible Sulfoesters and
 sulfonamides
;
_journal_issue 26
_journal_name_full CrystEngComm
_journal_page_first 3557
_journal_page_last 3573
_journal_paper_doi 10.1039/D4CE00309H
_journal_volume 26
_journal_year 2024
_chemical_formula_moiety 'C13 H14 N2 O2 S'
_chemical_formula_sum 'C13 H14 N2 O2 S'
_chemical_formula_weight 262.32
_space_group_crystal_system monoclinic
_space_group_IT_number 14
_space_group_name_Hall '-P 2ybc'
_space_group_name_H-M_alt 'P 1 21/c 1'
_atom_sites_solution_hydrogens mixed
_atom_sites_solution_primary direct
_atom_sites_solution_secondary 'difference Fourier'
_audit_creation_method SHELXL-2018/3
_audit_update_record
;
2024-03-02 deposited with the CCDC.	2024-05-27 downloaded from the CCDC.
;
_cell_angle_alpha 90
_cell_angle_beta 95.597(2)
_cell_angle_gamma 90
_cell_formula_units_Z 4
_cell_length_a 5.4885(3)
_cell_length_b 9.4202(5)
_cell_length_c 24.6029(14)
_cell_measurement_reflns_used 7257
_cell_measurement_temperature 100(2)
_cell_measurement_theta_max 34.14
_cell_measurement_theta_min 2.32
_cell_volume 1265.97(12)
_computing_cell_refinement 'SAINT (Bruker, 2016)'
_computing_data_collection 'APEX3 (Bruker, 2016)'
_computing_data_reduction 'SAINT (Bruker, 2016)'
_computing_molecular_graphics 'Bruker SHELXTL, Mercury 2020.20'
_computing_publication_material 'Bruker SHELXTL'
_computing_structure_refinement 'SHELXL-2018/3 (Sheldrick, 2018)'
_computing_structure_solution 'SHELXT 2014/5 (Sheldrick, 2014)'
_diffrn_ambient_temperature 100(2)
_diffrn_detector 'Photon II CPAD Area Detector'
_diffrn_detector_area_resol_mean 7.39
_diffrn_measured_fraction_theta_full 0.986
_diffrn_measured_fraction_theta_max 0.766
_diffrn_measurement_device '\k-geometry diffractometer'
_diffrn_measurement_device_type 'Bruker D8 VENTURE Kappa Duo PHOTON II CPAD'
_diffrn_measurement_method '\f and \w scans'
_diffrn_radiation_monochromator 'multilayer mirrors'
_diffrn_radiation_type MoK\a
_diffrn_radiation_wavelength 0.71073
_diffrn_reflns_av_R_equivalents 0.0186
_diffrn_reflns_av_unetI/netI 0.0234
_diffrn_reflns_Laue_measured_fraction_full 0.986
_diffrn_reflns_Laue_measured_fraction_max 0.766
_diffrn_reflns_limit_h_max 8
_diffrn_reflns_limit_h_min -8
_diffrn_reflns_limit_k_max 10
_diffrn_reflns_limit_k_min -14
_diffrn_reflns_limit_l_max 35
_diffrn_reflns_limit_l_min -37
_diffrn_reflns_number 11985
_diffrn_reflns_point_group_measured_fraction_full 0.986
_diffrn_reflns_point_group_measured_fraction_max 0.766
_diffrn_reflns_theta_full 25.242
_diffrn_reflns_theta_max 34.558
_diffrn_reflns_theta_min 2.316
_diffrn_source 'micro-focus sealed tube'
_diffrn_source_type 'Incoatech I\mS HB'
_exptl_absorpt_coefficient_mu 0.251
_exptl_absorpt_correction_T_max 0.7468
_exptl_absorpt_correction_T_min 0.7001
_exptl_absorpt_correction_type multi-scan
_exptl_absorpt_process_details 'SADABS (Bruker, 2016)'
_exptl_crystal_colour colourless
_exptl_crystal_density_diffrn 1.376
_exptl_crystal_description needle
_exptl_crystal_F_000 552
_exptl_crystal_size_max 0.300
_exptl_crystal_size_mid 0.190
_exptl_crystal_size_min 0.120
_refine_diff_density_max 0.504
_refine_diff_density_min -0.370
_refine_diff_density_rms 0.058
_refine_ls_extinction_method none
_refine_ls_goodness_of_fit_ref 1.065
_refine_ls_hydrogen_treatment mixed
_refine_ls_matrix_type full
_refine_ls_number_parameters 167
_refine_ls_number_reflns 4127
_refine_ls_number_restraints 0
_refine_ls_restrained_S_all 1.065
_refine_ls_R_factor_all 0.0443
_refine_ls_R_factor_gt 0.0384
_refine_ls_shift/su_max 0.001
_refine_ls_shift/su_mean 0.000
_refine_ls_structure_factor_coef Fsqd
_refine_ls_weighting_details 'w=1/[\s^2^(Fo^2^)+(0.0451P)^2^+0.6531P] where P=(Fo^2^+2Fc^2^)/3'
_refine_ls_weighting_scheme calc
_refine_ls_wR_factor_gt 0.0947
_refine_ls_wR_factor_ref 0.0981
_reflns_Friedel_coverage 0.000
_reflns_number_gt 3702
_reflns_number_total 4127
_reflns_threshold_expression 'I > 2\s(I)'
_cod_data_source_file d4ce00309h2.cif
_cod_data_source_block 5c
_cod_depositor_comments
;
The following automatic conversions were performed:

data item '_atom_sites_solution_primary' value 'direct method' was
changed to 'direct'.

Automatic conversion script
Id: cif_fix_values 8170 2020-07-09 18:12:32Z antanas 

 Adding full bibliography for 7248707--7248724.cif.
;
_cod_original_sg_symbol_H-M 'P 21/c'
_cod_database_code 7248718
_shelx_shelxl_version_number 2018/3
_shelx_space_group_comment
;
The symmetry employed for this shelxl refinement is uniquely defined
by the following loop, which should always be used as a source of
symmetry information in preference to the above space-group names.
They are only intended as comments.
;
_shelx_estimated_absorpt_t_min 0.928
_shelx_estimated_absorpt_t_max 0.971

loop_
_space_group_symop_operation_xyz
'x, y, z'
'-x, y+1/2, -z+1/2'
'-x, -y, -z'
'x, -y-1/2, z-1/2'

loop_
_atom_site_label
_atom_site_type_symbol
_atom_site_fract_x
_atom_site_fract_y
_atom_site_fract_z
_atom_site_U_iso_or_equiv
_atom_site_adp_type
_atom_site_occupancy
_atom_site_site_symmetry_order
_atom_site_calc_flag
_atom_site_refinement_flags_posn
_atom_site_refinement_flags_adp
_atom_site_refinement_flags_occupancy
_atom_site_disorder_assembly
_atom_site_disorder_group
S1 S -0.00757(5) 0.12674(3) 0.38533(2) 0.01281(8) Uani 1 1 d . . . . .
O1 O -0.12836(16) 0.25032(9) 0.40431(4) 0.01999(19) Uani 1 1 d . . . . .
O2 O -0.14973(15) 0.00143(9) 0.37045(4) 0.01744(17) Uani 1 1 d . . . . .
N1 N 0.20438(18) 0.07884(11) 0.43057(4) 0.01545(19) Uani 1 1 d . . . . .
H1N H 0.262(3) -0.008(2) 0.4292(8) 0.031(5) Uiso 1 1 d . . . . .
N2 N 0.62583(18) 0.21361(10) 0.57893(4) 0.01515(19) Uani 1 1 d . . . . .
C1 C 0.3142(2) 0.24723(14) 0.22835(5) 0.0200(2) Uani 1 1 d . . . . .
H1 H 0.377698 0.270440 0.194900 0.024 Uiso 1 1 calc R U . . .
C2 C 0.4245(2) 0.14144(14) 0.26156(5) 0.0200(2) Uani 1 1 d . . . . .
H2 H 0.563269 0.092585 0.250724 0.024 Uiso 1 1 calc R U . . .
C3 C 0.3324(2) 0.10661(13) 0.31079(5) 0.0164(2) Uani 1 1 d . . . . .
H3 H 0.408090 0.034819 0.333713 0.020 Uiso 1 1 calc R U . . .
C4 C 0.12743(19) 0.17888(11) 0.32578(5) 0.01233(19) Uani 1 1 d . . . . .
C5 C 0.0152(2) 0.28470(12) 0.29261(5) 0.0153(2) Uani 1 1 d . . . . .
H5 H -0.125014 0.332730 0.303100 0.018 Uiso 1 1 calc R U . . .
C6 C 0.1108(2) 0.31931(13) 0.24395(5) 0.0191(2) Uani 1 1 d . . . . .
H6 H 0.036999 0.392292 0.221327 0.023 Uiso 1 1 calc R U . . .
C7 C 0.3496(2) 0.18054(12) 0.46538(5) 0.0155(2) Uani 1 1 d . . . . .
H7A H 0.350299 0.273506 0.446629 0.019 Uiso 1 1 calc R U . . .
H7B H 0.520865 0.146688 0.471504 0.019 Uiso 1 1 calc R U . . .
C8 C 0.2458(2) 0.19867(14) 0.52029(5) 0.0184(2) Uani 1 1 d . . . . .
H8A H 0.087188 0.249186 0.514627 0.022 Uiso 1 1 calc R U . . .
H8B H 0.215091 0.103891 0.535614 0.022 Uiso 1 1 calc R U . . .
C9 C 0.4161(2) 0.28029(12) 0.56051(5) 0.0150(2) Uani 1 1 d . . . . .
C10 C 0.3627(2) 0.41689(13) 0.57783(5) 0.0182(2) Uani 1 1 d . . . . .
H10 H 0.214947 0.462308 0.564005 0.022 Uiso 1 1 calc R U . . .
C11 C 0.5271(2) 0.48607(13) 0.61547(5) 0.0200(2) Uani 1 1 d . . . . .
H11 H 0.492521 0.578479 0.628135 0.024 Uiso 1 1 calc R U . . .
C12 C 0.7427(2) 0.41732(13) 0.63413(5) 0.0193(2) Uani 1 1 d . . . . .
H12 H 0.859244 0.461752 0.659746 0.023 Uiso 1 1 calc R U . . .
C13 C 0.7844(2) 0.28245(13) 0.61459(5) 0.0171(2) Uani 1 1 d . . . . .
H13 H 0.933184 0.236242 0.627129 0.021 Uiso 1 1 calc R U . . .

loop_
_atom_site_aniso_label
_atom_site_aniso_U_11
_atom_site_aniso_U_22
_atom_site_aniso_U_33
_atom_site_aniso_U_23
_atom_site_aniso_U_13
_atom_site_aniso_U_12
S1 0.01249(13) 0.01368(13) 0.01237(14) 0.00101(9) 0.00184(10) 0.00226(8)
O1 0.0219(4) 0.0195(4) 0.0194(5) 0.0006(3) 0.0065(3) 0.0091(3)
O2 0.0151(4) 0.0187(4) 0.0182(4) 0.0029(3) -0.0001(3) -0.0034(3)
N1 0.0183(5) 0.0140(4) 0.0133(5) -0.0009(3) -0.0025(4) 0.0022(3)
N2 0.0155(4) 0.0150(4) 0.0150(5) -0.0014(3) 0.0017(4) 0.0009(3)
C1 0.0218(6) 0.0236(6) 0.0151(6) 0.0010(4) 0.0043(5) -0.0035(4)
C2 0.0157(5) 0.0249(6) 0.0202(6) -0.0006(4) 0.0057(5) 0.0010(4)
C3 0.0133(5) 0.0188(5) 0.0172(6) 0.0014(4) 0.0018(4) 0.0022(4)
C4 0.0121(4) 0.0127(5) 0.0121(5) -0.0004(3) 0.0003(4) -0.0002(3)
C5 0.0162(5) 0.0137(5) 0.0157(5) 0.0006(4) 0.0003(4) 0.0012(4)
C6 0.0241(6) 0.0180(5) 0.0147(6) 0.0030(4) 0.0000(5) -0.0001(4)
C7 0.0177(5) 0.0169(5) 0.0121(5) -0.0008(4) 0.0019(4) -0.0027(4)
C8 0.0153(5) 0.0271(6) 0.0131(5) -0.0030(4) 0.0021(4) -0.0031(4)
C9 0.0152(5) 0.0188(5) 0.0113(5) -0.0005(4) 0.0036(4) -0.0003(4)
C10 0.0182(5) 0.0200(5) 0.0169(6) 0.0021(4) 0.0041(4) 0.0053(4)
C11 0.0261(6) 0.0132(5) 0.0219(6) -0.0019(4) 0.0086(5) 0.0006(4)
C12 0.0204(5) 0.0184(5) 0.0192(6) -0.0050(4) 0.0018(5) -0.0041(4)
C13 0.0165(5) 0.0175(5) 0.0170(6) -0.0018(4) 0.0001(4) 0.0010(4)

loop_
_atom_type_symbol
_atom_type_description
_atom_type_scat_dispersion_real
_atom_type_scat_dispersion_imag
_atom_type_scat_source
C C 0.0033 0.0016 'International Tables Vol C Tables 4.2.6.8 and 6.1.1.4'
H H 0.0000 0.0000 'International Tables Vol C Tables 4.2.6.8 and 6.1.1.4'
N N 0.0061 0.0033 'International Tables Vol C Tables 4.2.6.8 and 6.1.1.4'
O O 0.0106 0.0060 'International Tables Vol C Tables 4.2.6.8 and 6.1.1.4'
S S 0.1246 0.1234 'International Tables Vol C Tables 4.2.6.8 and 6.1.1.4'

loop_
_geom_angle_atom_site_label_1
_geom_angle_atom_site_label_2
_geom_angle_atom_site_label_3
_geom_angle
_geom_angle_site_symmetry_1
_geom_angle_site_symmetry_3
_geom_angle_publ_flag
O1 S1 O2 119.29(5) . . ?
O1 S1 N1 109.26(6) . . ?
O2 S1 N1 106.58(5) . . ?
O1 S1 C4 106.65(5) . . ?
O2 S1 C4 106.03(5) . . ?
N1 S1 C4 108.65(5) . . ?
C7 N1 S1 122.71(8) . . ?
C7 N1 H1N 116.9(12) . . ?
S1 N1 H1N 118.6(12) . . ?
C13 N2 C9 118.17(10) . . ?
C2 C1 C6 120.18(11) . . ?
C2 C1 H1 119.9 . . ?
C6 C1 H1 119.9 . . ?
C1 C2 C3 120.30(11) . . ?
C1 C2 H2 119.8 . . ?
C3 C2 H2 119.8 . . ?
C4 C3 C2 118.97(11) . . ?
C4 C3 H3 120.5 . . ?
C2 C3 H3 120.5 . . ?
C5 C4 C3 121.07(10) . . ?
C5 C4 S1 119.04(8) . . ?
C3 C4 S1 119.71(9) . . ?
C6 C5 C4 119.30(10) . . ?
C6 C5 H5 120.3 . . ?
C4 C5 H5 120.3 . . ?
C5 C6 C1 120.17(11) . . ?
C5 C6 H6 119.9 . . ?
C1 C6 H6 119.9 . . ?
N1 C7 C8 111.17(9) . . ?
N1 C7 H7A 109.4 . . ?
C8 C7 H7A 109.4 . . ?
N1 C7 H7B 109.4 . . ?
C8 C7 H7B 109.4 . . ?
H7A C7 H7B 108.0 . . ?
C9 C8 C7 112.19(9) . . ?
C9 C8 H8A 109.2 . . ?
C7 C8 H8A 109.2 . . ?
C9 C8 H8B 109.2 . . ?
C7 C8 H8B 109.2 . . ?
H8A C8 H8B 107.9 . . ?
N2 C9 C10 121.61(11) . . ?
N2 C9 C8 115.95(10) . . ?
C10 C9 C8 122.44(11) . . ?
C11 C10 C9 119.56(11) . . ?
C11 C10 H10 120.2 . . ?
C9 C10 H10 120.2 . . ?
C12 C11 C10 118.61(11) . . ?
C12 C11 H11 120.7 . . ?
C10 C11 H11 120.7 . . ?
C13 C12 C11 118.52(12) . . ?
C13 C12 H12 120.7 . . ?
C11 C12 H12 120.7 . . ?
N2 C13 C12 123.51(11) . . ?
N2 C13 H13 118.2 . . ?
C12 C13 H13 118.2 . . ?

loop_
_geom_bond_atom_site_label_1
_geom_bond_atom_site_label_2
_geom_bond_distance
_geom_bond_site_symmetry_2
_geom_bond_publ_flag
S1 O1 1.4399(9) . ?
S1 O2 1.4424(9) . ?
S1 N1 1.5948(10) . ?
S1 C4 1.7743(11) . ?
N1 C7 1.4675(15) . ?
N1 H1N 0.877(19) . ?
N2 C13 1.3412(16) . ?
N2 C9 1.3501(15) . ?
C1 C2 1.3897(18) . ?
C1 C6 1.3922(18) . ?
C1 H1 0.9500 . ?
C2 C3 1.3963(17) . ?
C2 H2 0.9500 . ?
C3 C4 1.3949(15) . ?
C3 H3 0.9500 . ?
C4 C5 1.3931(16) . ?
C5 C6 1.3918(16) . ?
C5 H5 0.9500 . ?
C6 H6 0.9500 . ?
C7 C8 1.5262(16) . ?
C7 H7A 0.9900 . ?
C7 H7B 0.9900 . ?
C8 C9 1.5046(17) . ?
C8 H8A 0.9900 . ?
C8 H8B 0.9900 . ?
C9 C10 1.3957(16) . ?
C10 C11 1.3905(18) . ?
C10 H10 0.9500 . ?
C11 C12 1.3874(18) . ?
C11 H11 0.9500 . ?
C12 C13 1.3853(16) . ?
C12 H12 0.9500 . ?
C13 H13 0.9500 . ?

loop_
_geom_hbond_atom_site_label_D
_geom_hbond_atom_site_label_H
_geom_hbond_atom_site_label_A
_geom_hbond_distance_DH
_geom_hbond_distance_HA
_geom_hbond_distance_DA
_geom_hbond_angle_DHA
_geom_hbond_site_symmetry_A
_geom_hbond_publ_flag
N1 H1N N2 0.877(19) 2.05(2) 2.9249(14) 175.3(18) 3_656 yes
C3 H3 O2 0.95 2.53 3.2252(15) 130.6 1_655 yes
C8 H8B O2 0.99 2.57 3.3666(15) 137.2 3_556 yes
C13 H13 O2 0.95 2.53 3.3412(15) 143.1 3_656 yes

loop_
_geom_torsion_atom_site_label_1
_geom_torsion_atom_site_label_2
_geom_torsion_atom_site_label_3
_geom_torsion_atom_site_label_4
_geom_torsion
_geom_torsion_site_symmetry_1
_geom_torsion_site_symmetry_2
_geom_torsion_site_symmetry_3
_geom_torsion_site_symmetry_4
_geom_torsion_publ_flag
O1 S1 N1 C7 -34.54(10) . . . . ?
O2 S1 N1 C7 -164.69(9) . . . . ?
C4 S1 N1 C7 81.45(10) . . . . ?
C6 C1 C2 C3 0.00(19) . . . . ?
C1 C2 C3 C4 0.46(19) . . . . ?
C2 C3 C4 C5 -0.22(18) . . . . ?
C2 C3 C4 S1 174.93(9) . . . . ?
O1 S1 C4 C5 -30.89(11) . . . . ?
O2 S1 C4 C5 97.22(10) . . . . ?
N1 S1 C4 C5 -148.56(9) . . . . ?
O1 S1 C4 C3 153.86(10) . . . . ?
O2 S1 C4 C3 -78.03(10) . . . . ?
N1 S1 C4 C3 36.19(11) . . . . ?
C3 C4 C5 C6 -0.48(17) . . . . ?
S1 C4 C5 C6 -175.66(9) . . . . ?
C4 C5 C6 C1 0.94(18) . . . . ?
C2 C1 C6 C5 -0.71(19) . . . . ?
S1 N1 C7 C8 95.94(11) . . . . ?
N1 C7 C8 C9 169.26(10) . . . . ?
C13 N2 C9 C10 -0.20(17) . . . . ?
C13 N2 C9 C8 179.58(10) . . . . ?
C7 C8 C9 N2 -68.88(14) . . . . ?
C7 C8 C9 C10 110.89(13) . . . . ?
N2 C9 C10 C11 -0.78(17) . . . . ?
C8 C9 C10 C11 179.46(11) . . . . ?
C9 C10 C11 C12 0.98(18) . . . . ?
C10 C11 C12 C13 -0.24(18) . . . . ?
C9 N2 C13 C12 1.00(18) . . . . ?
C11 C12 C13 N2 -0.78(19) . . . . ?
